data_4089431
loop_
_publ_author_name
'Despagnet-Ayoub, Emmanuelle'
'Henling, Lawrence M.'
'Labinger, Jay A.'
'Bercaw, John E.'

_publ_section_title
;
 Group 4 Transition-Metal Complexes of an Aniline--Carbene--Phenol Ligand
;
_journal_issue 10
_journal_name_full Organometallics
_journal_page_first 2934
_journal_paper_doi 10.1021/om4001567
_journal_volume 32
_journal_year 2013
_chemical_formula_moiety 'C36 H54 Cl3 N5 O Ti, 3(C H2 Cl2)'
_chemical_formula_sum 'C39 H60 Cl9 N5 O Ti'
_chemical_formula_weight 981.87
_space_group_crystal_system monoclinic
_space_group_IT_number 14
_space_group_name_Hall '-P 2ybc'
_space_group_name_H-M_alt 'P 1 21/c 1'
_atom_sites_solution_hydrogens geom
_atom_sites_solution_primary dual
_audit_creation_date 2012-11-15
_audit_creation_method
;
  Olex2 1.2
  (compiled Nov  5 2012 18:25:38, GUI svn.r4372),
 SHELXL-2012,
 and manual edit
;
_cell_angle_alpha 90
_cell_angle_beta 116.916(3)
_cell_angle_gamma 90
_cell_formula_units_Z 4
_cell_length_a 14.5151(7)
_cell_length_b 25.0837(13)
_cell_length_c 15.3397(8)
_cell_measurement_reflns_used 9834
_cell_measurement_temperature 100
_cell_measurement_theta_max 31.38
_cell_measurement_theta_min 2.73
_cell_volume 4980.0(5)
_computing_cell_refinement 'SAINT V8.27B (Bruker-AXS, 2007)'
_computing_data_collection 'APEX2 2012.2-0 (Bruker-AXS, 2007)'
_computing_data_reduction 'SAINT V8.27B (Bruker-AXS, 2007)'
_computing_molecular_graphics 'DIAMOND 3 (Crystal Impact, 1999)'
_computing_publication_material
;
O. V. Dolomanov, L. J. Bourhis, R. J. Gildea, J. A. K. Howard and H. Puschmann,
OLEX2: a complete structure solution, refinement and analysis program.
J. Appl. Cryst. (2009). 42, 339-341.
 and SHELXTL (Bruker-AXS, 2007)
;
_computing_structure_refinement 'SHELXL-2012/6 (Sheldrick, 2012)'
_computing_structure_solution 'SHELXT (Sheldrick, 2012)'
_diffrn_ambient_temperature 100
_diffrn_detector_area_resol_mean 8.33
_diffrn_measured_fraction_theta_full 1.000
_diffrn_measured_fraction_theta_max 0.946
_diffrn_measurement_device_type 'Bruker APEX-II CCD'
_diffrn_measurement_method '\f and \w scans'
_diffrn_radiation_monochromator graphite
_diffrn_radiation_type MoK\a
_diffrn_radiation_wavelength 0.71073
_diffrn_reflns_av_R_equivalents 0.0551
_diffrn_reflns_av_unetI/netI 0.0442
_diffrn_reflns_Laue_measured_fraction_full 1.000
_diffrn_reflns_Laue_measured_fraction_max 0.946
_diffrn_reflns_limit_h_max 22
_diffrn_reflns_limit_h_min -22
_diffrn_reflns_limit_k_max 38
_diffrn_reflns_limit_k_min -38
_diffrn_reflns_limit_l_max 24
_diffrn_reflns_limit_l_min -23
_diffrn_reflns_number 158086
_diffrn_reflns_point_group_measured_fraction_full 1.000
_diffrn_reflns_point_group_measured_fraction_max 0.946
_diffrn_reflns_theta_full 25.000
_diffrn_reflns_theta_max 34.029
_diffrn_reflns_theta_min 1.624
_diffrn_source_current 30.0
_diffrn_source_power 1.5
_diffrn_source_target Mo
_diffrn_source_voltage 50.0
_diffrn_standards_number 0
_exptl_absorpt_coefficient_mu 0.689
_exptl_absorpt_correction_T_max 1.0000
_exptl_absorpt_correction_T_min 0.9268
_exptl_absorpt_correction_type multi-scan
_exptl_absorpt_process_details
;
SADABS-2012/1 (Bruker,2012) was used for absorption correction.
wR2(int) was 0.0607 before and 0.0540 after correction.
The Ratio of minimum to maximum transmission is 0.9268.
The \l/2 correction factor is 0.0015.
;
_exptl_crystal_colour red
_exptl_crystal_density_diffrn 1.310
_exptl_crystal_description chunk
_exptl_crystal_F_000 2048
_exptl_crystal_size_max 0.32
_exptl_crystal_size_mid 0.25
_exptl_crystal_size_min 0.21
_refine_diff_density_max 1.359
_refine_diff_density_min -1.763
_refine_diff_density_rms 0.095
_refine_ls_extinction_method none
_refine_ls_goodness_of_fit_ref 1.689
_refine_ls_hydrogen_treatment constr
_refine_ls_matrix_type full
_refine_ls_number_parameters 515
_refine_ls_number_reflns 19276
_refine_ls_number_restraints 1
_refine_ls_restrained_S_all 1.690
_refine_ls_R_factor_all 0.0874
_refine_ls_R_factor_gt 0.0545
_refine_ls_shift/su_max 0.001
_refine_ls_shift/su_mean 0.000
_refine_ls_structure_factor_coef Fsqd
_refine_ls_weighting_details
;
 w=1/[\s^2^(Fo^2^)+(0.0400P)^2^]
 where P=(Fo^2^+2Fc^2^)/3
;
_refine_ls_weighting_scheme calc
_refine_ls_wR_factor_gt 0.1273
_refine_ls_wR_factor_ref 0.1348
_reflns_Friedel_coverage 0.000
_reflns_number_gt 13717
_reflns_number_total 19276
_reflns_threshold_expression 'I > 2\s(I)'
_cod_data_source_file om4001567_si_002.cif
_cod_data_source_block compound5
_cod_depositor_comments
;
The following automatic conversions were performed:

data item '_diffrn_source_target' value 'MO' was changed to 'Mo' in
accordance with the
/home/saulius/struct/COD-crude-data/automatic-downloads/DataCite-retrospective/ACS/depositions/lib/dictionaries/cif_core.dic
dictionary named 'cif_core.dic' version 2.4.2 last updated on
2011-04-26.

Automatic conversion script
Id: cif_fix_values 6909 2019-04-08 15:41:33Z antanas 
;
_cod_database_code 4089431
_olex2_refinement_description
;
1. Fixed Uiso
 At 1.2 times of:
  {H39A,H39B} of C39, {H38A,H38B} of C38, H19 of C19, H20 of C20, H21 of C21,
  H25 of C25, H27 of C27, H32 of C32, H8 of C8, H6 of C6, {H2A,H2B} of C2, {H1A,
  H1B} of C1, H5 of N5, H3 of N3, H18 of C18, {H37B,H37A,H37D,H37C,H37F,H37E}
  of C37
 At 1.5 times of:
  {H29A,H29B,H29C} of C29, {H30A,H30B,H30C} of C30, {H31A,H31B,H31C} of C31,
  {H10A,H10B,H10C} of C10, {H11A,H11B,H11C} of C11, {H12A,H12B,H12C} of C12,
  {H14A,H14B,H14C} of C14, {H15A,H15B,H15C} of C15, {H16A,H16B,H16C} of C16,
  {H33A,H33B,H33C} of C33, {H34A,H34B,H34C} of C34, {H35A,H35B,H35C} of C35,
  {H36A,H36B,H36C} of C36
2. Others
 1*[Sof(Cl4A)+Sof(H37B)+Sof(H37A)]+1*[Sof(Cl4B)+Sof(H37D)+Sof(H37C)]+1*
 [Sof(Cl4C)+Sof(H37F)+Sof(H37E)]=1 with esd of 0.001
 Sof(Cl4A)=Sof(H37B)=Sof(H37A)
 Sof(Cl4B)=Sof(H37D)=Sof(H37C)
 Sof(Cl4C)=Sof(H37F)=Sof(H37E)
3.a Ternary CH refined with riding coordinates:
 N5(H5)
3.b Secondary CH2 refined with riding coordinates:
 C1(H1A,H1B), C2(H2A,H2B), C37(H37B,H37A), C37(H37D,H37C), C37(H37F,H37E),
 C38(H38A,H38B), C39(H39A,H39B)
3.c Aromatic/amide H refined with riding coordinates:
 N3(H3), C6(H6), C8(H8), C18(H18), C19(H19), C20(H20), C21(H21), C25(H25),
 C27(H27), C32(H32)
3.d Idealised Me refined as rotating group:
 C10(H10A,H10B,H10C), C11(H11A,H11B,H11C), C12(H12A,H12B,H12C), C14(H14A,H14B,
 H14C), C15(H15A,H15B,H15C), C16(H16A,H16B,H16C), C29(H29A,H29B,H29C), C30(H30A,
 H30B,H30C), C31(H31A,H31B,H31C), C33(H33A,H33B,H33C), C34(H34A,H34B,H34C),
 C35(H35A,H35B,H35C), C36(H36A,H36B,H36C)
;
_shelx_estimated_absorpt_t_max 0.869
_shelx_estimated_absorpt_t_min 0.810
_shelx_space_group_comment
;
The symmetry employed for this shelxl refinement is uniquely defined
by the following loop, which should always be used as a source of
symmetry information in preference to the above space-group names.
They are only intended as comments.
;
_shelxl_version_number 2012-6

loop_
_space_group_symop_operation_xyz
'x, y, z'
'-x, y+1/2, -z+1/2'
'-x, -y, -z'
'x, -y-1/2, z-1/2'

loop_
_atom_site_label
_atom_site_type_symbol
_atom_site_fract_x
_atom_site_fract_y
_atom_site_fract_z
_atom_site_U_iso_or_equiv
_atom_site_adp_type
_atom_site_occupancy
_atom_site_site_symmetry_order
_atom_site_calc_flag
_atom_site_refinement_flags_posn
_atom_site_refinement_flags_adp
_atom_site_refinement_flags_occupancy
_atom_site_disorder_assembly
_atom_site_disorder_group
Ti1 Ti 0.30692(2) 0.53621(2) 0.53983(2) 0.01305(6) Uani 1 1 d . . . . .
Cl1 Cl 0.22917(3) 0.50017(2) 0.37840(3) 0.01995(9) Uani 1 1 d . . . . .
Cl2 Cl 0.43997(3) 0.46996(2) 0.61114(3) 0.01895(9) Uani 1 1 d . . . . .
Cl3 Cl 0.19084(3) 0.48318(2) 0.58010(3) 0.02020(9) Uani 1 1 d . . . . .
O1 O 0.35919(9) 0.57532(5) 0.65648(8) 0.0151(2) Uani 1 1 d . . . . .
N1 N 0.21425(10) 0.59956(5) 0.49864(10) 0.0133(3) Uani 1 1 d . . . . .
N2 N -0.02802(11) 0.55492(6) 0.31891(10) 0.0165(3) Uani 1 1 d . . . . .
N3 N -0.21103(11) 0.61212(6) 0.24271(11) 0.0189(3) Uani 1 1 d . . . . .
H3 H -0.1856 0.5961 0.2999 0.023 Uiso 1 1 calc R U . . .
N4 N -0.06298(12) 0.46259(6) 0.29203(12) 0.0226(3) Uani 1 1 d . . . . .
N5 N 0.41634(10) 0.57323(6) 0.49305(10) 0.0157(3) Uani 1 1 d . . . . .
H5 H 0.4374 0.5456 0.4658 0.019 Uiso 1 1 calc R U . . .
C1 C 0.12984(12) 0.61255(7) 0.40302(12) 0.0159(3) Uani 1 1 d . . . . .
H1A H 0.1413 0.5944 0.3514 0.019 Uiso 1 1 calc R U . . .
H1B H 0.1290 0.6515 0.3919 0.019 Uiso 1 1 calc R U . . .
C2 C 0.02455(13) 0.59506(7) 0.39593(13) 0.0197(3) Uani 1 1 d . . . . .
H2A H 0.0355 0.5801 0.4597 0.024 Uiso 1 1 calc R U . . .
H2B H -0.0206 0.6267 0.3824 0.024 Uiso 1 1 calc R U . . .
C3 C 0.22768(12) 0.63469(6) 0.57383(12) 0.0138(3) Uani 1 1 d . . . . .
C4 C 0.31162(12) 0.62030(6) 0.66322(12) 0.0146(3) Uani 1 1 d . . . . .
C5 C 0.34117(13) 0.65068(7) 0.74817(12) 0.0164(3) Uani 1 1 d . . . . .
C6 C 0.27746(14) 0.69458(7) 0.73966(14) 0.0206(3) Uani 1 1 d . . . . .
H6 H 0.2930 0.7152 0.7966 0.025 Uiso 1 1 calc R U . . .
C7 C 0.19301(14) 0.70986(7) 0.65313(14) 0.0194(3) Uani 1 1 d . . . . .
C8 C 0.16860(13) 0.67972(6) 0.56907(13) 0.0173(3) Uani 1 1 d . . . . .
H8 H 0.1121 0.6897 0.5089 0.021 Uiso 1 1 calc R U . . .
C9 C 0.43782(14) 0.63790(7) 0.84316(13) 0.0197(3) Uani 1 1 d . . . . .
C10 C 0.42461(16) 0.58434(8) 0.88439(14) 0.0273(4) Uani 1 1 d . . . . .
H10A H 0.3673 0.5868 0.9014 0.041 Uiso 1 1 calc R U . . .
H10B H 0.4884 0.5755 0.9430 0.041 Uiso 1 1 calc R U . . .
H10C H 0.4098 0.5564 0.8351 0.041 Uiso 1 1 calc R U . . .
C11 C 0.53242(14) 0.63494(9) 0.82286(14) 0.0285(4) Uani 1 1 d . . . . .
H11A H 0.5231 0.6058 0.7771 0.043 Uiso 1 1 calc R U . . .
H11B H 0.5948 0.6285 0.8843 0.043 Uiso 1 1 calc R U . . .
H11C H 0.5396 0.6687 0.7943 0.043 Uiso 1 1 calc R U . . .
C12 C 0.46038(17) 0.68079(9) 0.92148(15) 0.0326(5) Uani 1 1 d . . . . .
H12A H 0.4715 0.7151 0.8973 0.049 Uiso 1 1 calc R U . . .
H12B H 0.5225 0.6710 0.9809 0.049 Uiso 1 1 calc R U . . .
H12C H 0.4016 0.6836 0.9363 0.049 Uiso 1 1 calc R U . . .
C13 C 0.12813(15) 0.75849(7) 0.65174(16) 0.0267(4) Uani 1 1 d . . . . .
C14 C 0.0598(2) 0.74384(11) 0.7010(3) 0.0541(7) Uani 1 1 d . . . . .
H14A H 0.0218 0.7755 0.7041 0.081 Uiso 1 1 calc R U . . .
H14B H 0.1034 0.7307 0.7673 0.081 Uiso 1 1 calc R U . . .
H14C H 0.0107 0.7160 0.6629 0.081 Uiso 1 1 calc R U . . .
C15 C 0.0591(3) 0.77733(11) 0.5491(2) 0.0663(10) Uani 1 1 d . . . . .
H15A H 0.0204 0.8088 0.5516 0.099 Uiso 1 1 calc R U . . .
H15B H 0.0106 0.7489 0.5127 0.099 Uiso 1 1 calc R U . . .
H15C H 0.1014 0.7865 0.5164 0.099 Uiso 1 1 calc R U . . .
C16 C 0.19592(19) 0.80412(9) 0.7106(2) 0.0557(8) Uani 1 1 d . . . . .
H16A H 0.2404 0.8155 0.6814 0.084 Uiso 1 1 calc R U . . .
H16B H 0.2389 0.7924 0.7780 0.084 Uiso 1 1 calc R U . . .
H16C H 0.1524 0.8340 0.7105 0.084 Uiso 1 1 calc R U . . .
C17 C -0.07084(13) 0.57462(7) 0.22026(12) 0.0158(3) Uani 1 1 d . . . . .
C18 C -0.01910(14) 0.56526(7) 0.16459(13) 0.0211(4) Uani 1 1 d . . . . .
H18 H 0.0414 0.5438 0.1896 0.025 Uiso 1 1 calc R U . . .
C19 C -0.05660(15) 0.58756(8) 0.07209(14) 0.0254(4) Uani 1 1 d . . . . .
H19 H -0.0232 0.5806 0.0324 0.030 Uiso 1 1 calc R U . . .
C20 C -0.14299(15) 0.61993(8) 0.03811(14) 0.0251(4) Uani 1 1 d . . . . .
H20 H -0.1673 0.6361 -0.0244 0.030 Uiso 1 1 calc R U . . .
C21 C -0.19478(14) 0.62922(7) 0.09348(13) 0.0208(3) Uani 1 1 d . . . . .
H21 H -0.2538 0.6517 0.0687 0.025 Uiso 1 1 calc R U . . .
C22 C -0.16062(13) 0.60570(7) 0.18565(12) 0.0163(3) Uani 1 1 d . . . . .
C23 C -0.30218(13) 0.64345(7) 0.21352(12) 0.0177(3) Uani 1 1 d . . . . .
C24 C -0.39735(13) 0.61779(7) 0.18303(12) 0.0180(3) Uani 1 1 d . . . . .
C25 C -0.48475(13) 0.64861(8) 0.16129(13) 0.0216(4) Uani 1 1 d . . . . .
H25 H -0.5491 0.6314 0.1434 0.026 Uiso 1 1 calc R U . . .
C26 C -0.48026(14) 0.70392(8) 0.16516(14) 0.0245(4) Uani 1 1 d . . . . .
C27 C -0.38520(15) 0.72829(8) 0.19362(14) 0.0247(4) Uani 1 1 d . . . . .
H27 H -0.3815 0.7661 0.1959 0.030 Uiso 1 1 calc R U . . .
C28 C -0.29459(14) 0.69908(7) 0.21903(14) 0.0219(4) Uani 1 1 d . . . . .
C29 C -0.40513(14) 0.55805(7) 0.17176(14) 0.0221(4) Uani 1 1 d . . . . .
H29A H -0.3705 0.5413 0.2364 0.033 Uiso 1 1 calc R U . . .
H29B H -0.3719 0.5465 0.1318 0.033 Uiso 1 1 calc R U . . .
H29C H -0.4780 0.5475 0.1398 0.033 Uiso 1 1 calc R U . . .
C30 C -0.57603(17) 0.73646(9) 0.13805(19) 0.0399(6) Uani 1 1 d . . . . .
H30A H -0.5849 0.7434 0.1967 0.060 Uiso 1 1 calc R U . . .
H30B H -0.6361 0.7168 0.0903 0.060 Uiso 1 1 calc R U . . .
H30C H -0.5697 0.7704 0.1095 0.060 Uiso 1 1 calc R U . . .
C31 C -0.19268(15) 0.72700(8) 0.25129(17) 0.0294(4) Uani 1 1 d . . . . .
H31A H -0.1792 0.7323 0.1948 0.044 Uiso 1 1 calc R U . . .
H31B H -0.1375 0.7052 0.3003 0.044 Uiso 1 1 calc R U . . .
H31C H -0.1949 0.7616 0.2798 0.044 Uiso 1 1 calc R U . . .
C32 C -0.01720(13) 0.50401(7) 0.34512(13) 0.0197(3) Uani 1 1 d . . . . .
H32 H 0.0301 0.4968 0.4113 0.024 Uiso 1 1 calc R U . . .
C33 C -0.04108(19) 0.41011(8) 0.33919(18) 0.0359(5) Uani 1 1 d . . . . .
H33A H 0.0222 0.4120 0.4012 0.054 Uiso 1 1 calc R U . . .
H33B H -0.0319 0.3840 0.2962 0.054 Uiso 1 1 calc R U . . .
H33C H -0.0989 0.3992 0.3516 0.054 Uiso 1 1 calc R U . . .
C34 C -0.14959(16) 0.46432(8) 0.19308(18) 0.0350(5) Uani 1 1 d . . . . .
H34A H -0.1978 0.4926 0.1896 0.052 Uiso 1 1 calc R U . . .
H34B H -0.1855 0.4299 0.1779 0.052 Uiso 1 1 calc R U . . .
H34C H -0.1232 0.4716 0.1457 0.052 Uiso 1 1 calc R U . . .
C35 C 0.37336(15) 0.61427(7) 0.41573(15) 0.0232(4) Uani 1 1 d . . . . .
H35A H 0.3545 0.6459 0.4416 0.035 Uiso 1 1 calc R U . . .
H35B H 0.3118 0.6001 0.3602 0.035 Uiso 1 1 calc R U . . .
H35C H 0.4252 0.6239 0.3942 0.035 Uiso 1 1 calc R U . . .
C36 C 0.51196(14) 0.59339(8) 0.57471(14) 0.0226(4) Uani 1 1 d . . . . .
H36A H 0.5620 0.6026 0.5506 0.034 Uiso 1 1 calc R U . . .
H36B H 0.5413 0.5658 0.6251 0.034 Uiso 1 1 calc R U . . .
H36C H 0.4961 0.6251 0.6027 0.034 Uiso 1 1 calc R U . . .
Cl4A Cl 0.04098(9) 0.36137(11) 0.15802(9) 0.0305(4) Uiso 0.507(6) 1 d . . P A 1
Cl4B Cl 0.03863(15) 0.3805(2) 0.15527(14) 0.0271(8) Uiso 0.301(6) 1 d . . P A 2
Cl4C Cl 0.0544(3) 0.4061(3) 0.1615(3) 0.0519(13) Uiso 0.187(3) 1 d . . P A 3
Cl5 Cl 0.26343(4) 0.37394(2) 0.23621(4) 0.03553(12) Uani 1 1 d . . . A .
C37 C 0.15829(17) 0.37466(9) 0.26351(15) 0.0317(5) Uani 1 1 d . . . . .
H37B H 0.1540 0.4100 0.2902 0.038 Uiso 0.507(6) 1 calc R U P A 1
H37A H 0.1691 0.3475 0.3141 0.038 Uiso 0.507(6) 1 calc R U P A 1
H37D H 0.1658 0.4050 0.3075 0.038 Uiso 0.301(6) 1 calc R U P A 2
H37C H 0.1582 0.3414 0.2981 0.038 Uiso 0.301(6) 1 calc R U P A 2
H37F H 0.1757 0.3950 0.3243 0.038 Uiso 0.187(3) 1 calc R U P A 3
H37E H 0.1391 0.3379 0.2722 0.038 Uiso 0.187(3) 1 calc R U P A 3
Cl6 Cl 0.82832(5) 0.82965(3) 0.98226(5) 0.04420(14) Uani 1 1 d . . . . .
Cl7 Cl 0.64454(5) 0.79860(2) 0.99857(5) 0.04737(16) Uani 1 1 d . . . . .
C38 C 0.69573(18) 0.84229(10) 0.94158(17) 0.0379(5) Uani 1 1 d . . . . .
H38A H 0.6861 0.8796 0.9568 0.046 Uiso 1 1 calc R U . . .
H38B H 0.6582 0.8376 0.8698 0.046 Uiso 1 1 calc R U . . .
Cl8 Cl 0.67791(5) -0.00526(3) 0.45115(6) 0.0683(2) Uani 1 1 d . . . . .
Cl9 Cl 0.76918(8) 0.06831(4) 0.36805(8) 0.0885(3) Uani 1 1 d . . . . .
C39 C 0.6925(2) 0.01139(13) 0.3473(2) 0.0613(8) Uani 1 1 d . . . . .
H39A H 0.7247 -0.0188 0.3297 0.074 Uiso 1 1 calc R U . . .
H39B H 0.6236 0.0179 0.2917 0.074 Uiso 1 1 calc R U . . .

loop_
_atom_site_aniso_label
_atom_site_aniso_U_11
_atom_site_aniso_U_22
_atom_site_aniso_U_33
_atom_site_aniso_U_23
_atom_site_aniso_U_13
_atom_site_aniso_U_12
Ti1 0.01287(13) 0.01269(13) 0.01410(14) 0.00032(11) 0.00654(11) 0.00107(10)
Cl1 0.0224(2) 0.01848(19) 0.01830(19) -0.00424(15) 0.00861(17) -0.00191(16)
Cl2 0.01805(19) 0.01708(19) 0.0238(2) 0.00389(15) 0.01133(17) 0.00523(15)
Cl3 0.01624(18) 0.0235(2) 0.0220(2) 0.00738(17) 0.00963(17) 0.00056(15)
O1 0.0144(5) 0.0160(6) 0.0146(5) -0.0001(4) 0.0063(5) 0.0025(4)
N1 0.0124(6) 0.0136(6) 0.0133(6) 0.0004(5) 0.0054(5) 0.0002(5)
N2 0.0139(6) 0.0195(7) 0.0155(7) 0.0009(6) 0.0060(6) -0.0003(5)
N3 0.0156(7) 0.0229(7) 0.0174(7) 0.0058(6) 0.0067(6) 0.0031(6)
N4 0.0209(7) 0.0181(7) 0.0318(9) 0.0059(6) 0.0147(7) 0.0016(6)
N5 0.0156(6) 0.0153(6) 0.0176(7) 0.0009(5) 0.0088(6) 0.0013(5)
C1 0.0146(7) 0.0180(8) 0.0143(7) 0.0013(6) 0.0058(7) 0.0010(6)
C2 0.0155(8) 0.0274(9) 0.0152(8) -0.0023(7) 0.0061(7) -0.0006(7)
C3 0.0131(7) 0.0127(7) 0.0161(8) -0.0006(6) 0.0069(6) -0.0011(6)
C4 0.0149(7) 0.0141(7) 0.0158(8) -0.0003(6) 0.0077(7) -0.0006(6)
C5 0.0173(8) 0.0162(8) 0.0164(8) -0.0020(6) 0.0082(7) -0.0034(6)
C6 0.0231(9) 0.0178(8) 0.0237(9) -0.0062(7) 0.0131(8) -0.0030(7)
C7 0.0209(8) 0.0131(7) 0.0264(9) -0.0033(7) 0.0126(8) -0.0007(6)
C8 0.0156(7) 0.0137(7) 0.0213(8) 0.0002(6) 0.0073(7) -0.0003(6)
C9 0.0196(8) 0.0226(9) 0.0157(8) -0.0024(7) 0.0069(7) -0.0038(7)
C10 0.0269(10) 0.0284(10) 0.0209(9) 0.0036(8) 0.0058(8) -0.0035(8)
C11 0.0148(8) 0.0472(13) 0.0190(9) 0.0021(9) 0.0036(8) -0.0026(8)
C12 0.0314(11) 0.0353(11) 0.0203(10) -0.0089(8) 0.0023(9) -0.0005(9)
C13 0.0257(9) 0.0163(8) 0.0381(11) -0.0064(8) 0.0144(9) 0.0022(7)
C14 0.0480(15) 0.0402(14) 0.093(2) -0.0008(14) 0.0488(17) 0.0109(11)
C15 0.100(3) 0.0419(15) 0.0484(17) 0.0059(13) 0.0264(18) 0.0461(16)
C16 0.0364(13) 0.0261(12) 0.097(2) -0.0280(13) 0.0234(15) 0.0012(10)
C17 0.0150(7) 0.0169(8) 0.0139(7) -0.0003(6) 0.0052(7) -0.0035(6)
C18 0.0197(8) 0.0236(9) 0.0207(9) -0.0027(7) 0.0097(7) -0.0017(7)
C19 0.0285(10) 0.0314(10) 0.0206(9) -0.0013(8) 0.0150(8) -0.0026(8)
C20 0.0268(9) 0.0308(10) 0.0153(8) 0.0031(7) 0.0074(8) -0.0045(8)
C21 0.0187(8) 0.0224(9) 0.0174(8) 0.0035(7) 0.0048(7) -0.0013(7)
C22 0.0155(7) 0.0165(8) 0.0149(8) 0.0001(6) 0.0053(7) -0.0046(6)
C23 0.0164(8) 0.0207(8) 0.0154(8) 0.0021(6) 0.0067(7) 0.0010(6)
C24 0.0175(8) 0.0222(8) 0.0136(8) 0.0012(6) 0.0063(7) -0.0014(6)
C25 0.0159(8) 0.0299(10) 0.0198(9) -0.0021(7) 0.0087(7) -0.0011(7)
C26 0.0205(9) 0.0303(10) 0.0239(9) -0.0044(8) 0.0110(8) 0.0038(7)
C27 0.0266(9) 0.0200(9) 0.0276(10) -0.0024(7) 0.0124(9) 0.0016(7)
C28 0.0200(8) 0.0223(9) 0.0246(9) -0.0002(7) 0.0111(8) -0.0007(7)
C29 0.0194(8) 0.0223(9) 0.0230(9) 0.0013(7) 0.0080(8) -0.0032(7)
C30 0.0282(11) 0.0359(12) 0.0547(15) -0.0123(11) 0.0180(11) 0.0069(9)
C31 0.0220(9) 0.0211(9) 0.0418(12) -0.0009(8) 0.0115(9) -0.0047(7)
C32 0.0164(8) 0.0251(9) 0.0212(8) 0.0066(7) 0.0118(7) 0.0044(7)
C33 0.0546(14) 0.0228(10) 0.0459(13) 0.0105(9) 0.0364(12) 0.0074(9)
C34 0.0239(10) 0.0217(10) 0.0471(13) -0.0027(9) 0.0053(10) -0.0065(8)
C35 0.0235(9) 0.0212(9) 0.0282(10) 0.0080(7) 0.0146(8) 0.0030(7)
C36 0.0185(8) 0.0269(10) 0.0230(9) -0.0026(7) 0.0099(8) -0.0065(7)
Cl5 0.0316(3) 0.0398(3) 0.0328(3) -0.0024(2) 0.0125(2) -0.0083(2)
C37 0.0406(12) 0.0306(11) 0.0246(10) -0.0065(8) 0.0153(10) -0.0050(9)
Cl6 0.0342(3) 0.0469(3) 0.0445(3) -0.0009(3) 0.0117(3) -0.0020(2)
Cl7 0.0544(4) 0.0381(3) 0.0621(4) 0.0005(3) 0.0374(3) 0.0008(3)
C38 0.0426(13) 0.0418(13) 0.0320(12) 0.0117(10) 0.0191(11) 0.0140(10)
Cl8 0.0367(3) 0.0677(5) 0.0736(5) 0.0372(4) 0.0012(3) -0.0090(3)
Cl9 0.1030(7) 0.0885(7) 0.0994(7) -0.0082(5) 0.0683(6) -0.0394(6)
C39 0.0517(17) 0.0610(19) 0.067(2) -0.0339(16) 0.0233(16) -0.0075(14)

loop_
_atom_type_symbol
_atom_type_description
_atom_type_scat_dispersion_real
_atom_type_scat_dispersion_imag
_atom_type_scat_source
C C 0.0033 0.0016 'International Tables Vol C Tables 4.2.6.8 and 6.1.1.4'
H H 0.0000 0.0000 'International Tables Vol C Tables 4.2.6.8 and 6.1.1.4'
Cl Cl 0.1484 0.1585 'International Tables Vol C Tables 4.2.6.8 and 6.1.1.4'
N N 0.0061 0.0033 'International Tables Vol C Tables 4.2.6.8 and 6.1.1.4'
O O 0.0106 0.0060 'International Tables Vol C Tables 4.2.6.8 and 6.1.1.4'
Ti Ti 0.2776 0.4457 'International Tables Vol C Tables 4.2.6.8 and 6.1.1.4'

loop_
_geom_angle_atom_site_label_1
_geom_angle_atom_site_label_2
_geom_angle_atom_site_label_3
_geom_angle
Cl1 Ti1 Cl2 96.632(18)
Cl1 Ti1 Cl3 89.990(18)
Cl2 Ti1 Cl3 90.717(17)
O1 Ti1 Cl1 170.52(4)
O1 Ti1 Cl2 91.88(4)
O1 Ti1 Cl3 94.09(4)
O1 Ti1 N1 78.96(5)
O1 Ti1 N5 92.87(5)
N1 Ti1 Cl1 92.23(4)
N1 Ti1 Cl2 169.93(4)
N1 Ti1 Cl3 94.07(4)
N1 Ti1 N5 92.46(5)
N5 Ti1 Cl1 83.94(4)
N5 Ti1 Cl2 83.76(4)
N5 Ti1 Cl3 171.25(4)
C4 O1 Ti1 120.69(10)
C1 N1 Ti1 129.50(11)
C3 N1 Ti1 114.88(10)
C3 N1 C1 115.46(13)
C17 N2 C2 115.38(14)
C32 N2 C2 117.84(15)
C32 N2 C17 125.81(15)
C22 N3 C23 123.22(14)
C32 N4 C33 118.21(18)
C32 N4 C34 125.35(16)
C33 N4 C34 115.43(17)
C35 N5 Ti1 116.52(10)
C36 N5 Ti1 113.86(10)
C36 N5 C35 109.60(14)
N1 C1 C2 111.14(13)
N2 C2 C1 112.74(13)
N1 C3 C4 112.29(14)
N1 C3 C8 127.90(15)
C8 C3 C4 119.82(15)
O1 C4 C3 112.73(14)
O1 C4 C5 125.07(15)
C5 C4 C3 122.20(15)
C4 C5 C6 115.40(16)
C4 C5 C9 122.35(15)
C6 C5 C9 122.23(15)
C7 C6 C5 124.22(16)
C6 C7 C8 118.54(15)
C6 C7 C13 120.11(16)
C8 C7 C13 121.35(17)
C7 C8 C3 119.72(16)
C5 C9 C10 110.14(14)
C5 C9 C11 109.52(14)
C5 C9 C12 112.18(15)
C10 C9 C11 109.29(16)
C12 C9 C10 108.29(16)
C12 C9 C11 107.35(16)
C7 C13 C14 109.34(17)
C15 C13 C7 112.13(17)
C15 C13 C14 108.4(2)
C15 C13 C16 109.3(2)
C16 C13 C7 111.32(17)
C16 C13 C14 106.1(2)
C18 C17 N2 119.50(15)
C18 C17 C22 122.03(16)
C22 C17 N2 118.35(14)
C19 C18 C17 119.33(17)
C20 C19 C18 119.43(17)
C19 C20 C21 121.27(17)
C20 C21 C22 120.40(17)
N3 C22 C17 119.58(15)
N3 C22 C21 122.96(16)
C21 C22 C17 117.46(15)
C24 C23 N3 119.15(16)
C24 C23 C28 121.19(16)
C28 C23 N3 119.63(15)
C23 C24 C29 120.49(16)
C25 C24 C23 118.69(17)
C25 C24 C29 120.81(16)
C26 C25 C24 121.64(17)
C25 C26 C30 120.81(18)
C27 C26 C25 118.33(17)
C27 C26 C30 120.85(19)
C26 C27 C28 122.23(18)
C23 C28 C31 121.54(16)
C27 C28 C23 117.87(16)
C27 C28 C31 120.60(17)
N4 C32 N2 128.45(17)
Cl5 C37 Cl4A 111.11(11)
Cl5 C37 Cl4B 111.34(12)
Cl5 C37 Cl4C 105.98(17)
Cl7 C38 Cl6 110.53(12)
Cl9 C39 Cl8 110.99(16)

loop_
_geom_bond_atom_site_label_1
_geom_bond_atom_site_label_2
_geom_bond_distance
Ti1 Cl1 2.3860(5)
Ti1 Cl2 2.4031(5)
Ti1 Cl3 2.4355(5)
Ti1 O1 1.8736(12)
Ti1 N1 1.9911(14)
Ti1 N5 2.2208(13)
O1 C4 1.3510(19)
N1 C1 1.460(2)
N1 C3 1.393(2)
N2 C2 1.475(2)
N2 C17 1.438(2)
N2 C32 1.327(2)
N3 C22 1.381(2)
N3 C23 1.426(2)
N4 C32 1.302(2)
N4 C33 1.466(2)
N4 C34 1.469(3)
N5 C35 1.478(2)
N5 C36 1.476(2)
C1 C2 1.546(2)
C3 C4 1.408(2)
C3 C8 1.400(2)
C4 C5 1.399(2)
C5 C6 1.406(2)
C5 C9 1.531(2)
C6 C7 1.392(3)
C7 C8 1.395(2)
C7 C13 1.536(2)
C9 C10 1.533(3)
C9 C11 1.541(2)
C9 C12 1.533(3)
C13 C14 1.539(3)
C13 C15 1.509(3)
C13 C16 1.513(3)
C17 C18 1.389(2)
C17 C22 1.400(2)
C18 C19 1.387(3)
C19 C20 1.383(3)
C20 C21 1.385(3)
C21 C22 1.399(2)
C23 C24 1.399(2)
C23 C28 1.399(3)
C24 C25 1.391(2)
C24 C29 1.507(3)
C25 C26 1.389(3)
C26 C27 1.387(3)
C26 C30 1.499(3)
C27 C28 1.398(3)
C28 C31 1.503(3)
Cl4A C37 1.770(2)
Cl4B C37 1.785(3)
Cl4C C37 1.792(5)
Cl5 C37 1.756(2)
Cl6 C38 1.762(2)
Cl7 C38 1.762(2)
Cl8 C39 1.750(3)
Cl9 C39 1.749(3)

loop_
_geom_hbond_atom_site_label_D
_geom_hbond_atom_site_label_H
_geom_hbond_atom_site_label_A
_geom_hbond_distance_DH
_geom_hbond_distance_HA
_geom_hbond_distance_DA
_geom_hbond_angle_DHA
_geom_hbond_site_symmetry_A
N3 H3 Cl3 0.88 2.73 3.5307(15) 151.3 3_566
N5 H5 Cl2 0.93 2.57 3.3311(14) 139.2 3_666
C1 H1A Cl1 0.99 2.63 3.2651(17) 122.2 .
C2 H2B N3 0.99 2.65 3.182(2) 114.1 .
C32 H32 Cl3 0.95 2.61 3.5397(19) 167.2 .
C33 H33A Cl6 0.98 2.94 3.668(2) 131.6 2_646
C35 H35B Cl1 0.98 2.85 3.4371(19) 119.5 .
C36 H36B Cl2 0.98 2.78 3.3940(19) 121.7 .
C37 H37B Cl1 0.99 2.61 3.526(2) 154.3 .
C38 H38A Cl2 0.99 2.80 3.653(2) 144.6 2_656
C39 H39A Cl5 0.99 2.91 3.831(3) 155.8 2_645
C39 H39B Cl2 0.99 2.86 3.841(3) 170.3 4_565
